data_1540220
loop_
_publ_author_name
'Land, C.C.'
'Peterson, D.E.'
'Roof, R.B.'

_publ_section_title
;
 Phase investigations of the Pu - Pt, Pu - Rh, and Pu - Pt - Rh systems
;
_journal_name_full 'Journal of Nuclear Materials'
_journal_page_first 262
_journal_page_last 273
_journal_volume 75
_journal_year 1978
_chemical_formula_sum 'Pt4 Pu'
_space_group_IT_number 65
_symmetry_space_group_name_Hall '-C 2 2'
_symmetry_space_group_name_H-M 'C m m m'
_cell_angle_alpha 90
_cell_angle_beta 90
_cell_angle_gamma 90
_cell_formula_units_Z 2
_cell_length_a 5.258
_cell_length_b 8.759
_cell_length_c 4.563
_cell_volume 210.148
_citation_journal_id_ASTM JNUMAM
_cod_data_source_file Land_JNUMAM_1978_1292.cif
_cod_data_source_block Pt4Pu1
_cod_original_cell_volume 210.1481
_cod_original_formula_sum 'Pt4 Pu1'
_cod_database_code 1540220

loop_
_symmetry_equiv_pos_as_xyz
x,y,z
-x,-y,z
x,-y,-z
-x,y,-z
-x,-y,-z
x,y,-z
-x,y,z
x,-y,z
x+1/2,y+1/2,z
-x+1/2,-y+1/2,z
x+1/2,-y+1/2,-z
-x+1/2,y+1/2,-z
-x+1/2,-y+1/2,-z
x+1/2,y+1/2,-z
-x+1/2,y+1/2,z
x+1/2,-y+1/2,z

loop_
_atom_site_label
_atom_site_type_symbol
_atom_site_fract_x
_atom_site_fract_y
_atom_site_fract_z
_atom_site_occupancy
_atom_site_U_iso_or_equiv
Pt1 Pt 0.25 0.25 0.5 1 0.0
Pu1 Pu 0 0 0 1 0.0
Pt2 Pt 0 0.333 0 1 0.0
